data_4076369
loop_
_publ_author_name
'Chlupat\'y, Tom\'a\<s'
'Pad\<elkov\'a, Zde\<nka'
'DeProft, Frank'
'Willem, Rudolph'
'R\%u\<zi\<cka, Ale\<s'

_publ_section_title
;
 Addition of Lappert's Stannylenes to Carbodiimides, Providing a New Class
 of Tin(II) Guanidinates
;
_journal_issue 6
_journal_name_full Organometallics
_journal_page_first 2203
_journal_paper_doi 10.1021/om201118m
_journal_volume 31
_journal_year 2012
_chemical_formula_moiety 'C42 H64 N6 Si4 Sn, C6 H14'
_chemical_formula_sum 'C48 H78 N6 Si4 Sn'
_chemical_formula_weight 970.21
_chemical_name_systematic
; 
 ? 
;
_space_group_IT_number 14
_symmetry_cell_setting monoclinic
_symmetry_space_group_name_Hall '-P 2ybc'
_symmetry_space_group_name_H-M 'P 1 21/c 1'
_atom_sites_solution_hydrogens geom
_atom_sites_solution_primary direct
_atom_sites_solution_secondary difmap
_audit_creation_method SHELXL-97
_cell_angle_alpha 90
_cell_angle_beta 95.929(7)
_cell_angle_gamma 90
_cell_formula_units_Z 4
_cell_length_a 12.4960(9)
_cell_length_b 27.177(3)
_cell_length_c 15.6270(12)
_cell_measurement_reflns_used 56399
_cell_measurement_temperature 150(1)
_cell_measurement_theta_max 27.5
_cell_measurement_theta_min 1
_cell_volume 5278.6(8)
_computing_cell_refinement 'COLLECT and DENZO'
_computing_data_collection 'COLLECT (Hooft, 1998) and DENZO (Otwinowski & Minor, 1997)'
_computing_data_reduction 'COLLECT and DENZO'
_computing_molecular_graphics 'PLATON (Spek, 2003)'
_computing_publication_material 'SHELXL-97 (Sheldrick, 2008)'
_computing_structure_refinement 'SHELXL-97 (Sheldrick, 1997)'
_computing_structure_solution 'SIR92 (Altomare et al., 1994)'
_diffrn_ambient_temperature 150(1)
_diffrn_detector_area_resol_mean 9.091
_diffrn_measured_fraction_theta_full 0.996
_diffrn_measured_fraction_theta_max 0.996
_diffrn_measurement_device_type 'Bruker Nonius KappaCCD area detector'
_diffrn_measurement_method '\f and \w scans to fill the Ewald sphere'
_diffrn_radiation_monochromator graphite
_diffrn_radiation_source 'fine-focus sealed tube'
_diffrn_radiation_type MoK\a
_diffrn_radiation_wavelength 0.71073
_diffrn_reflns_av_R_equivalents 0.0612
_diffrn_reflns_av_sigmaI/netI 0.0461
_diffrn_reflns_limit_h_max 16
_diffrn_reflns_limit_h_min -16
_diffrn_reflns_limit_k_max 35
_diffrn_reflns_limit_k_min -31
_diffrn_reflns_limit_l_max 20
_diffrn_reflns_limit_l_min -20
_diffrn_reflns_number 56294
_diffrn_reflns_theta_full 27.50
_diffrn_reflns_theta_max 27.50
_diffrn_reflns_theta_min 1.64
_diffrn_standards_number 0
_exptl_absorpt_coefficient_mu 0.611
_exptl_absorpt_correction_T_max 0.949
_exptl_absorpt_correction_T_min 0.902
_exptl_absorpt_correction_type integration
_exptl_absorpt_process_details
;
Gaussian integration (Coppens, 1970)
;
_exptl_crystal_colour colourless
_exptl_crystal_density_diffrn 1.221
_exptl_crystal_density_method 'not measured'
_exptl_crystal_description needle
_exptl_crystal_F_000 2056
_exptl_crystal_size_max 0.28
_exptl_crystal_size_mid 0.12
_exptl_crystal_size_min 0.09
_refine_diff_density_max 0.531
_refine_diff_density_min -0.440
_refine_diff_density_rms 0.086
_refine_ls_extinction_method none
_refine_ls_goodness_of_fit_ref 1.126
_refine_ls_hydrogen_treatment constr
_refine_ls_matrix_type full
_refine_ls_number_parameters 532
_refine_ls_number_reflns 12078
_refine_ls_number_restraints 0
_refine_ls_restrained_S_all 1.126
_refine_ls_R_factor_all 0.0679
_refine_ls_R_factor_gt 0.0423
_refine_ls_shift/su_max 0.001
_refine_ls_shift/su_mean 0.000
_refine_ls_structure_factor_coef Fsqd
_refine_ls_weighting_details 'calc w=1/[\s^2^(Fo^2^)+(0.0183P)^2^+7.1887P] where P=(Fo^2^+2Fc^2^)/3'
_refine_ls_weighting_scheme calc
_refine_ls_wR_factor_gt 0.0736
_refine_ls_wR_factor_ref 0.0840
_reflns_number_gt 9305
_reflns_number_total 12078
_reflns_threshold_expression >2sigma(I)
_cod_data_source_file om201118m_si_002.cif
_cod_data_source_block 14x
_cod_original_sg_symbol_H-M 'P 21/c'
_cod_database_code 4076369

loop_
_symmetry_equiv_pos_as_xyz
'x, y, z'
'-x, y+1/2, -z+1/2'
'-x, -y, -z'
'x, -y-1/2, z-1/2'

loop_
_atom_site_label
_atom_site_type_symbol
_atom_site_fract_x
_atom_site_fract_y
_atom_site_fract_z
_atom_site_U_iso_or_equiv
_atom_site_adp_type
_atom_site_occupancy
_atom_site_symmetry_multiplicity
_atom_site_calc_flag
_atom_site_refinement_flags
Sn1 Sn 0.159384(14) 0.225152(7) 0.304903(11) 0.01866(5) Uani 1 1 d .
Si2 Si -0.21964(6) 0.30100(3) 0.28991(5) 0.02203(16) Uani 1 1 d .
Si3 Si 0.25414(6) 0.13443(3) 0.60605(5) 0.02383(17) Uani 1 1 d .
Si1 Si -0.11259(6) 0.32295(3) 0.47621(5) 0.02349(17) Uani 1 1 d .
Si4 Si 0.45637(6) 0.15034(3) 0.50624(5) 0.02540(17) Uani 1 1 d .
N3 N -0.11100(17) 0.29849(8) 0.37164(14) 0.0187(5) Uani 1 1 d .
N6 N 0.31789(17) 0.15499(9) 0.51669(14) 0.0203(5) Uani 1 1 d .
N1 N 0.07900(17) 0.29807(8) 0.35130(15) 0.0206(5) Uani 1 1 d .
N5 N 0.17957(18) 0.15404(8) 0.39529(14) 0.0211(5) Uani 1 1 d .
N2 N -0.00757(17) 0.22763(9) 0.33600(14) 0.0208(5) Uani 1 1 d .
C42 C 0.5416(3) 0.19489(13) 0.5726(2) 0.0391(8) Uani 1 1 d .
H42A H 0.5264 0.2277 0.5518 0.047 Uiso 1 1 d R
H42B H 0.6161 0.1875 0.5690 0.047 Uiso 1 1 d R
H42C H 0.5262 0.1926 0.6314 0.047 Uiso 1 1 d R
C23 C 0.3234(2) 0.26030(10) 0.47612(18) 0.0219(6) Uani 1 1 d .
N4 N 0.25920(17) 0.22492(9) 0.42886(14) 0.0217(5) Uani 1 1 d .
C1 C -0.0149(2) 0.27548(10) 0.35304(15) 0.0183(5) Uani 1 1 d .
C22 C 0.2526(2) 0.17735(10) 0.44813(17) 0.0196(5) Uani 1 1 d .
C2 C 0.0928(2) 0.34974(10) 0.35373(17) 0.0207(6) Uani 1 1 d .
C30 C 0.1667(2) 0.10228(10) 0.39588(17) 0.0208(6) Uani 1 1 d .
C41 C 0.5020(3) 0.08752(13) 0.5427(2) 0.0374(8) Uani 1 1 d .
H41A H 0.4915 0.0835 0.6023 0.045 Uiso 1 1 d R
H41B H 0.5770 0.0836 0.5356 0.045 Uiso 1 1 d R
H41C H 0.4609 0.0632 0.5090 0.045 Uiso 1 1 d R
C9 C -0.0878(2) 0.19165(10) 0.34175(18) 0.0212(6) Uani 1 1 d .
C13 C -0.2090(2) 0.14422(11) 0.4192(2) 0.0276(6) Uani 1 1 d .
H13 H -0.2417 0.1390 0.4693 0.033 Uiso 1 1 d R
C26 C 0.4492(2) 0.33406(12) 0.5643(2) 0.0382(8) Uani 1 1 d .
C3 C 0.1770(2) 0.36931(11) 0.40844(19) 0.0252(6) Uani 1 1 d .
H3 H 0.2203 0.3484 0.4443 0.030 Uiso 1 1 d R
C19 C -0.2803(2) 0.36367(12) 0.2902(2) 0.0325(7) Uani 1 1 d .
H19A H -0.3092 0.3691 0.3440 0.039 Uiso 1 1 d R
H19B H -0.3369 0.3663 0.2440 0.039 Uiso 1 1 d R
H19C H -0.2261 0.3879 0.2829 0.039 Uiso 1 1 d R
C4 C 0.1965(2) 0.41931(11) 0.4098(2) 0.0296(7) Uani 1 1 d .
H4 H 0.2534 0.4315 0.4469 0.036 Uiso 1 1 d R
C6 C 0.0499(3) 0.43197(11) 0.30380(19) 0.0296(7) Uani 1 1 d .
H6 H 0.0054 0.4529 0.2691 0.036 Uiso 1 1 d R
C11 C -0.1850(2) 0.12265(11) 0.2753(2) 0.0308(7) Uani 1 1 d .
H11 H -0.2020 0.1030 0.2270 0.037 Uiso 1 1 d R
C12 C -0.2337(2) 0.11305(11) 0.3494(2) 0.0304(7) Uani 1 1 d .
C33 C 0.1336(3) -0.00061(11) 0.39761(19) 0.0292(7) Uani 1 1 d .
C28 C 0.3945(2) 0.28850(11) 0.4343(2) 0.0279(7) Uani 1 1 d .
H28 H 0.4012 0.2829 0.3764 0.034 Uiso 1 1 d R
C16 C 0.0019(2) 0.29523(12) 0.54517(18) 0.0283(6) Uani 1 1 d .
H16A H -0.0011 0.2601 0.5398 0.034 Uiso 1 1 d R
H16B H -0.0026 0.3043 0.6041 0.034 Uiso 1 1 d R
H16C H 0.0685 0.3070 0.5272 0.034 Uiso 1 1 d R
C38 C 0.2391(3) 0.06635(11) 0.6119(2) 0.0326(7) Uani 1 1 d .
H38A H 0.1922 0.0553 0.5632 0.039 Uiso 1 1 d R
H38B H 0.2090 0.0576 0.6639 0.039 Uiso 1 1 d R
H38C H 0.3083 0.0511 0.6114 0.039 Uiso 1 1 d R
C17 C -0.1038(3) 0.39115(12) 0.4827(2) 0.0351(7) Uani 1 1 d .
H17A H -0.0334 0.4014 0.4707 0.042 Uiso 1 1 d R
H17B H -0.1165 0.4018 0.5393 0.042 Uiso 1 1 d R
H17C H -0.1569 0.4054 0.4412 0.042 Uiso 1 1 d R
C39 C 0.3370(3) 0.15467(13) 0.70584(19) 0.0359(7) Uani 1 1 d .
H39A H 0.4055 0.1384 0.7098 0.043 Uiso 1 1 d R
H39B H 0.3006 0.1464 0.7551 0.043 Uiso 1 1 d R
H39C H 0.3475 0.1896 0.7040 0.043 Uiso 1 1 d R
C32 C 0.0491(2) 0.03193(11) 0.40359(19) 0.0293(7) Uani 1 1 d .
H32 H -0.0196 0.0196 0.4079 0.035 Uiso 1 1 d R
C14 C -0.1368(2) 0.18270(10) 0.41620(18) 0.0231(6) Uani 1 1 d .
H14 H -0.1212 0.2027 0.4641 0.028 Uiso 1 1 d R
C20 C -0.3289(2) 0.25588(12) 0.3032(2) 0.0339(7) Uani 1 1 d .
H20A H -0.3011 0.2231 0.3005 0.041 Uiso 1 1 d R
H20B H -0.3864 0.2604 0.2582 0.041 Uiso 1 1 d R
H20C H -0.3554 0.2610 0.3580 0.041 Uiso 1 1 d R
C7 C 0.0298(2) 0.38191(11) 0.30046(18) 0.0247(6) Uani 1 1 d .
H7 H -0.0262 0.3697 0.2626 0.030 Uiso 1 1 d R
C25 C 0.3763(3) 0.30659(12) 0.6052(2) 0.0357(8) Uani 1 1 d .
H25 H 0.3692 0.3127 0.6629 0.043 Uiso 1 1 d R
C10 C -0.1129(2) 0.16068(10) 0.27150(19) 0.0251(6) Uani 1 1 d .
H10 H -0.0802 0.1656 0.2213 0.030 Uiso 1 1 d R
C37 C 0.1188(2) 0.16330(12) 0.5997(2) 0.0313(7) Uani 1 1 d .
H37A H 0.1258 0.1983 0.5938 0.038 Uiso 1 1 d R
H37B H 0.0861 0.1561 0.6512 0.038 Uiso 1 1 d R
H37C H 0.0747 0.1505 0.5509 0.038 Uiso 1 1 d R
C35 C 0.2505(2) 0.06962(11) 0.38633(18) 0.0257(6) Uani 1 1 d .
H35 H 0.3185 0.0818 0.3790 0.031 Uiso 1 1 d R
C5 C 0.1341(3) 0.45177(11) 0.3576(2) 0.0306(7) Uani 1 1 d .
C24 C 0.3133(2) 0.27036(11) 0.56241(19) 0.0271(6) Uani 1 1 d .
H24 H 0.2643 0.2528 0.5914 0.032 Uiso 1 1 d R
C27 C 0.4558(2) 0.32515(12) 0.4778(2) 0.0337(7) Uani 1 1 d .
H27 H 0.5023 0.3440 0.4484 0.040 Uiso 1 1 d R
C31 C 0.0652(2) 0.08256(11) 0.40282(18) 0.0260(6) Uani 1 1 d .
H31 H 0.0073 0.1036 0.4075 0.031 Uiso 1 1 d R
C29 C 0.5189(3) 0.37276(15) 0.6129(3) 0.0593(12) Uani 1 1 d .
H29A H 0.5537 0.3924 0.5729 0.071 Uiso 1 1 d R
H29B H 0.5723 0.3570 0.6523 0.071 Uiso 1 1 d R
H29C H 0.4744 0.3934 0.6443 0.071 Uiso 1 1 d R
C21 C -0.1654(3) 0.29018(12) 0.18495(19) 0.0316(7) Uani 1 1 d .
H21A H -0.1150 0.3157 0.1751 0.038 Uiso 1 1 d R
H21B H -0.2234 0.2904 0.1396 0.038 Uiso 1 1 d R
H21C H -0.1298 0.2588 0.1861 0.038 Uiso 1 1 d R
C40 C 0.4784(2) 0.16050(12) 0.3913(2) 0.0324(7) Uani 1 1 d .
H40A H 0.4469 0.1338 0.3572 0.039 Uiso 1 1 d R
H40B H 0.5542 0.1619 0.3859 0.039 Uiso 1 1 d R
H40C H 0.4454 0.1909 0.3715 0.039 Uiso 1 1 d R
C15 C -0.3081(3) 0.06952(13) 0.3541(3) 0.0467(9) Uani 1 1 d .
H15A H -0.3478 0.0730 0.4032 0.056 Uiso 1 1 d R
H15B H -0.2664 0.0398 0.3595 0.056 Uiso 1 1 d R
H15C H -0.3573 0.0680 0.3027 0.056 Uiso 1 1 d R
C18 C -0.2427(2) 0.30497(13) 0.5155(2) 0.0359(8) Uani 1 1 d .
H18A H -0.3008 0.3212 0.4816 0.043 Uiso 1 1 d R
H18B H -0.2427 0.3144 0.5747 0.043 Uiso 1 1 d R
H18C H -0.2517 0.2700 0.5103 0.043 Uiso 1 1 d R
C34 C 0.2341(3) 0.01913(11) 0.38791(19) 0.0298(7) Uani 1 1 d .
H34 H 0.2916 -0.0019 0.3822 0.036 Uiso 1 1 d R
C47 C 0.4359(4) -0.01180(16) 0.1855(3) 0.0630(12) Uani 1 1 d .
H47A H 0.4084 -0.0321 0.2294 0.076 Uiso 1 1 d R
H47B H 0.4492 0.0208 0.2094 0.076 Uiso 1 1 d R
C36 C 0.1172(3) -0.05558(12) 0.4039(2) 0.0415(8) Uani 1 1 d .
H36A H 0.1607 -0.0721 0.3657 0.050 Uiso 1 1 d R
H36B H 0.0429 -0.0633 0.3882 0.050 Uiso 1 1 d R
H36C H 0.1378 -0.0662 0.4619 0.050 Uiso 1 1 d R
C44 C 0.2448(3) 0.06595(15) 0.1533(2) 0.0530(10) Uani 1 1 d .
H44A H 0.2746 0.0848 0.1086 0.064 Uiso 1 1 d R
H44B H 0.2919 0.0702 0.2061 0.064 Uiso 1 1 d R
C8 C 0.1561(3) 0.50607(13) 0.3586(3) 0.0513(10) Uani 1 1 d .
H8A H 0.2202 0.5125 0.3316 0.062 Uiso 1 1 d R
H8B H 0.1655 0.5174 0.4171 0.062 Uiso 1 1 d R
H8C H 0.0965 0.5230 0.3280 0.062 Uiso 1 1 d R
C46 C 0.3513(3) -0.00778(15) 0.1098(3) 0.0533(10) Uani 1 1 d .
H46A H 0.3400 -0.0404 0.0854 0.064 Uiso 1 1 d R
H46B H 0.3793 0.0127 0.0664 0.064 Uiso 1 1 d R
C43 C 0.1339(3) 0.08626(18) 0.1657(3) 0.0648(12) Uani 1 1 d .
H43A H 0.0884 0.0845 0.1124 0.078 Uiso 1 1 d R
H43B H 0.1404 0.1199 0.1841 0.078 Uiso 1 1 d R
H43C H 0.1029 0.0672 0.2086 0.078 Uiso 1 1 d R
C45 C 0.2430(3) 0.01281(15) 0.1288(3) 0.0539(10) Uani 1 1 d .
H45A H 0.1920 0.0084 0.0782 0.065 Uiso 1 1 d R
H45B H 0.2172 -0.0060 0.1751 0.065 Uiso 1 1 d R
C48 C 0.5403(4) -0.0326(2) 0.1631(4) 0.0916(18) Uani 1 1 d .
H48A H 0.5275 -0.0647 0.1383 0.110 Uiso 1 1 d R
H48B H 0.5896 -0.0353 0.2142 0.110 Uiso 1 1 d R
H48C H 0.5704 -0.0116 0.1225 0.110 Uiso 1 1 d R

loop_
_atom_site_aniso_label
_atom_site_aniso_U_11
_atom_site_aniso_U_22
_atom_site_aniso_U_33
_atom_site_aniso_U_23
_atom_site_aniso_U_13
_atom_site_aniso_U_12
Sn1 0.01887(9) 0.01925(9) 0.01804(9) 0.00111(8) 0.00277(6) 0.00226(8)
Si2 0.0197(4) 0.0208(4) 0.0249(4) 0.0006(3) -0.0009(3) 0.0023(3)
Si3 0.0290(4) 0.0213(4) 0.0215(4) 0.0032(3) 0.0038(3) 0.0030(3)
Si1 0.0243(4) 0.0255(4) 0.0208(4) -0.0016(3) 0.0029(3) 0.0065(3)
Si4 0.0191(4) 0.0276(4) 0.0287(4) 0.0031(3) -0.0013(3) 0.0040(3)
N3 0.0180(11) 0.0170(12) 0.0211(11) -0.0010(9) 0.0017(9) 0.0045(9)
N6 0.0198(11) 0.0218(12) 0.0188(11) 0.0043(9) 0.0000(9) 0.0026(9)
N1 0.0196(11) 0.0166(12) 0.0260(12) -0.0015(9) 0.0038(9) 0.0001(9)
N5 0.0218(11) 0.0174(12) 0.0234(12) 0.0034(9) -0.0004(10) 0.0006(9)
N2 0.0203(10) 0.0146(11) 0.0273(11) -0.0013(10) 0.0019(9) 0.0027(9)
C42 0.0268(16) 0.040(2) 0.047(2) -0.0020(16) -0.0097(15) -0.0008(14)
C23 0.0195(13) 0.0179(14) 0.0273(14) 0.0021(11) -0.0029(11) 0.0029(10)
N4 0.0219(11) 0.0181(12) 0.0243(11) 0.0021(10) -0.0014(9) 0.0008(10)
C1 0.0201(12) 0.0188(13) 0.0155(11) 0.0026(11) -0.0007(10) 0.0023(11)
C22 0.0153(12) 0.0236(15) 0.0202(13) 0.0017(11) 0.0041(10) 0.0038(11)
C2 0.0227(13) 0.0166(14) 0.0241(14) -0.0024(11) 0.0085(11) -0.0010(11)
C30 0.0246(14) 0.0184(14) 0.0188(13) 0.0007(11) -0.0002(11) 0.0001(11)
C41 0.0299(16) 0.040(2) 0.0417(19) 0.0064(15) -0.0005(14) 0.0122(15)
C9 0.0190(13) 0.0169(14) 0.0274(14) 0.0025(11) 0.0009(11) 0.0037(10)
C13 0.0249(14) 0.0229(16) 0.0367(16) 0.0060(13) 0.0111(13) 0.0036(12)
C26 0.0257(16) 0.0272(18) 0.060(2) -0.0131(16) -0.0043(15) 0.0010(13)
C3 0.0235(14) 0.0222(15) 0.0299(15) -0.0005(12) 0.0035(12) 0.0019(12)
C19 0.0299(16) 0.0297(17) 0.0358(17) 0.0011(14) -0.0057(13) 0.0092(13)
C4 0.0300(15) 0.0256(17) 0.0332(16) -0.0045(13) 0.0025(13) -0.0055(13)
C6 0.0388(17) 0.0197(15) 0.0307(16) 0.0054(12) 0.0052(14) 0.0046(13)
C11 0.0322(16) 0.0204(16) 0.0394(17) -0.0082(13) 0.0015(14) -0.0011(12)
C12 0.0227(14) 0.0176(15) 0.051(2) 0.0004(13) 0.0044(14) 0.0008(12)
C33 0.0418(18) 0.0210(16) 0.0233(14) 0.0013(12) -0.0038(13) -0.0015(13)
C28 0.0224(14) 0.0255(16) 0.0351(16) 0.0033(12) -0.0007(13) 0.0020(12)
C16 0.0297(15) 0.0338(17) 0.0208(14) -0.0003(12) -0.0003(12) 0.0039(13)
C38 0.0416(18) 0.0277(17) 0.0294(16) 0.0078(13) 0.0080(14) 0.0020(14)
C17 0.0425(18) 0.0288(18) 0.0335(17) -0.0102(14) 0.0023(15) 0.0089(14)
C39 0.0472(19) 0.0373(19) 0.0225(15) 0.0016(13) 0.0013(14) 0.0035(16)
C32 0.0304(15) 0.0257(16) 0.0312(16) 0.0039(13) -0.0003(13) -0.0069(13)
C14 0.0265(14) 0.0172(14) 0.0258(14) -0.0002(11) 0.0033(12) 0.0037(11)
C20 0.0238(15) 0.0350(17) 0.0411(18) 0.0067(15) -0.0046(13) -0.0001(13)
C7 0.0293(15) 0.0232(15) 0.0215(14) 0.0011(11) 0.0013(12) 0.0014(12)
C25 0.0354(17) 0.0330(19) 0.0376(18) -0.0128(14) -0.0017(15) 0.0047(14)
C10 0.0277(15) 0.0198(15) 0.0281(15) -0.0010(12) 0.0036(12) 0.0012(12)
C37 0.0304(16) 0.0318(18) 0.0336(16) 0.0034(13) 0.0130(14) 0.0034(13)
C35 0.0239(14) 0.0263(16) 0.0268(15) -0.0013(12) 0.0021(12) 0.0000(12)
C5 0.0398(18) 0.0185(15) 0.0346(16) -0.0006(13) 0.0086(14) -0.0025(13)
C24 0.0264(14) 0.0240(16) 0.0307(15) 0.0001(13) 0.0024(12) 0.0015(12)
C27 0.0229(15) 0.0237(17) 0.054(2) 0.0002(15) 0.0032(14) -0.0020(12)
C31 0.0267(15) 0.0224(16) 0.0286(15) 0.0030(12) 0.0009(12) 0.0027(12)
C29 0.039(2) 0.049(3) 0.088(3) -0.031(2) -0.002(2) -0.0079(18)
C21 0.0302(15) 0.0364(18) 0.0267(15) -0.0036(13) -0.0042(13) 0.0014(14)
C40 0.0234(15) 0.0356(19) 0.0390(18) 0.0032(14) 0.0071(13) 0.0005(13)
C15 0.0390(19) 0.0252(18) 0.079(3) -0.0031(18) 0.0192(19) -0.0074(15)
C18 0.0302(16) 0.048(2) 0.0296(16) 0.0020(15) 0.0052(14) 0.0115(15)
C34 0.0362(17) 0.0249(16) 0.0276(15) -0.0021(12) 0.0000(13) 0.0085(13)
C47 0.065(3) 0.047(3) 0.075(3) 0.013(2) -0.003(2) -0.002(2)
C36 0.061(2) 0.0236(18) 0.0375(18) 0.0008(14) -0.0072(17) -0.0007(16)
C44 0.066(3) 0.054(3) 0.038(2) 0.0029(18) 0.0022(19) -0.007(2)
C8 0.072(3) 0.0213(18) 0.060(2) -0.0008(17) 0.003(2) -0.0049(17)
C46 0.059(2) 0.039(2) 0.062(3) 0.0013(19) 0.003(2) -0.0040(19)
C43 0.060(3) 0.079(3) 0.052(3) -0.009(2) -0.011(2) 0.013(2)
C45 0.059(2) 0.049(2) 0.053(2) 0.0011(19) 0.004(2) -0.014(2)
C48 0.067(3) 0.078(4) 0.127(5) 0.006(3) -0.004(3) 0.014(3)

loop_
_atom_type_symbol
_atom_type_description
_atom_type_scat_dispersion_real
_atom_type_scat_dispersion_imag
_atom_type_scat_source
C C 0.0033 0.0016 'International Tables Vol C Tables 4.2.6.8 and 6.1.1.4'
H H 0.0000 0.0000 'International Tables Vol C Tables 4.2.6.8 and 6.1.1.4'
N N 0.0061 0.0033 'International Tables Vol C Tables 4.2.6.8 and 6.1.1.4'
Si Si 0.0817 0.0704 'International Tables Vol C Tables 4.2.6.8 and 6.1.1.4'
Sn Sn -0.6537 1.4246 'International Tables Vol C Tables 4.2.6.8 and 6.1.1.4'

loop_
_exptl_crystal_face_index_h
_exptl_crystal_face_index_k
_exptl_crystal_face_index_l
_exptl_crystal_face_perp_dist
-1 0 0 0.045
1 0 0 0.038
0 0 1 0.102
0 0 -1 0.133
0 1 0 0.048
0 -1 0 0.058
0 1 -1 0.125
0 -1 -1 0.121
0 1 1 0.087
0 -1 1 0.099

loop_
_geom_angle_atom_site_label_1
_geom_angle_atom_site_label_2
_geom_angle_atom_site_label_3
_geom_angle
N2 Sn1 N4 105.77(8)
N2 Sn1 N1 57.52(8)
N4 Sn1 N1 87.28(8)
N2 Sn1 N5 86.48(8)
N4 Sn1 N5 57.34(8)
N1 Sn1 N5 121.16(8)
N3 Si2 C21 107.95(12)
N3 Si2 C20 114.28(13)
C21 Si2 C20 109.41(15)
N3 Si2 C19 108.41(13)
C21 Si2 C19 109.36(15)
C20 Si2 C19 107.35(15)
N6 Si3 C37 107.83(12)
N6 Si3 C38 114.14(13)
C37 Si3 C38 109.03(15)
N6 Si3 C39 108.12(13)
C37 Si3 C39 110.11(15)
C38 Si3 C39 107.58(15)
N3 Si1 C17 114.79(13)
N3 Si1 C16 107.59(12)
C17 Si1 C16 109.57(15)
N3 Si1 C18 107.45(13)
C17 Si1 C18 107.00(16)
C16 Si1 C18 110.41(14)
N6 Si4 C42 114.47(14)
N6 Si4 C40 108.86(12)
C42 Si4 C40 107.94(16)
N6 Si4 C41 108.02(13)
C42 Si4 C41 106.60(16)
C40 Si4 C41 110.96(15)
C1 N3 Si1 116.66(17)
C1 N3 Si2 118.38(17)
Si1 N3 Si2 124.97(13)
C22 N6 Si4 117.15(17)
C22 N6 Si3 117.52(17)
Si4 N6 Si3 125.33(13)
C1 N1 C2 124.3(2)
C1 N1 Sn1 91.32(16)
C2 N1 Sn1 141.64(17)
C22 N5 C30 122.8(2)
C22 N5 Sn1 90.31(16)
C30 N5 Sn1 143.27(17)
C1 N2 C9 126.9(2)
C1 N2 Sn1 99.25(16)
C9 N2 Sn1 133.82(18)
Si4 C42 H42A 109.5
Si4 C42 H42B 109.6
H42A C42 H42B 109.5
Si4 C42 H42C 109.4
H42A C42 H42C 109.5
H42B C42 H42C 109.5
C28 C23 C24 118.3(3)
C28 C23 N4 119.1(3)
C24 C23 N4 122.4(3)
C22 N4 C23 126.0(2)
C22 N4 Sn1 99.19(17)
C23 N4 Sn1 134.51(18)
N1 C1 N2 111.6(2)
N1 C1 N3 124.9(3)
N2 C1 N3 123.4(2)
N5 C22 N4 112.2(2)
N5 C22 N6 124.9(2)
N4 C22 N6 122.9(2)
C3 C2 C7 118.2(3)
C3 C2 N1 118.6(2)
C7 C2 N1 123.2(2)
C31 C30 C35 117.7(3)
C31 C30 N5 119.2(2)
C35 C30 N5 123.1(3)
Si4 C41 H41A 109.4
Si4 C41 H41B 109.6
H41A C41 H41B 109.5
Si4 C41 H41C 109.4
H41A C41 H41C 109.5
H41B C41 H41C 109.5
C14 C9 C10 118.1(3)
C14 C9 N2 123.5(3)
C10 C9 N2 118.2(2)
C14 C13 C12 121.7(3)
C14 C13 H13 119.1
C12 C13 H13 119.1
C27 C26 C25 117.7(3)
C27 C26 C29 121.3(3)
C25 C26 C29 120.9(3)
C4 C3 C2 120.5(3)
C4 C3 H3 120.0
C2 C3 H3 119.5
Si2 C19 H19A 109.4
Si2 C19 H19B 109.6
H19A C19 H19B 109.5
Si2 C19 H19C 109.5
H19A C19 H19C 109.5
H19B C19 H19C 109.5
C3 C4 C5 122.0(3)
C3 C4 H4 118.8
C5 C4 H4 119.2
C7 C6 C5 121.9(3)
C7 C6 H6 119.0
C5 C6 H6 119.2
C10 C11 C12 121.5(3)
C10 C11 H11 119.4
C12 C11 H11 119.1
C11 C12 C13 117.4(3)
C11 C12 C15 120.8(3)
C13 C12 C15 121.8(3)
C32 C33 C34 117.7(3)
C32 C33 C36 121.1(3)
C34 C33 C36 121.2(3)
C23 C28 C27 120.8(3)
C23 C28 H28 119.7
C27 C28 H28 119.4
Si1 C16 H16A 109.4
Si1 C16 H16B 109.5
H16A C16 H16B 109.5
Si1 C16 H16C 109.6
H16A C16 H16C 109.5
H16B C16 H16C 109.5
Si3 C38 H38A 109.2
Si3 C38 H38B 109.8
H38A C38 H38B 109.5
Si3 C38 H38C 109.4
H38A C38 H38C 109.5
H38B C38 H38C 109.5
Si1 C17 H17A 109.3
Si1 C17 H17B 109.7
H17A C17 H17B 109.5
Si1 C17 H17C 109.4
H17A C17 H17C 109.5
H17B C17 H17C 109.5
Si3 C39 H39A 109.4
Si3 C39 H39B 109.5
H39A C39 H39B 109.5
Si3 C39 H39C 109.5
H39A C39 H39C 109.5
H39B C39 H39C 109.5
C33 C32 C31 121.2(3)
C33 C32 H32 119.3
C31 C32 H32 119.5
C13 C14 C9 120.3(3)
C13 C14 H14 119.8
C9 C14 H14 119.9
Si2 C20 H20A 109.5
Si2 C20 H20B 109.6
H20A C20 H20B 109.5
Si2 C20 H20C 109.3
H20A C20 H20C 109.5
H20B C20 H20C 109.5
C6 C7 C2 120.4(3)
C6 C7 H7 119.7
C2 C7 H7 119.9
C26 C25 C24 121.8(3)
C26 C25 H25 119.1
C24 C25 H25 119.1
C11 C10 C9 121.0(3)
C11 C10 H10 119.3
C9 C10 H10 119.7
Si3 C37 H37A 109.4
Si3 C37 H37B 109.5
H37A C37 H37B 109.5
Si3 C37 H37C 109.5
H37A C37 H37C 109.5
H37B C37 H37C 109.5
C34 C35 C30 121.0(3)
C34 C35 H35 119.5
C30 C35 H35 119.5
C6 C5 C4 117.1(3)
C6 C5 C8 121.0(3)
C4 C5 C8 121.9(3)
C25 C24 C23 120.1(3)
C25 C24 H24 119.9
C23 C24 H24 120.0
C26 C27 C28 121.1(3)
C26 C27 H27 119.3
C28 C27 H27 119.5
C32 C31 C30 121.0(3)
C32 C31 H31 119.5
C30 C31 H31 119.5
C26 C29 H29A 109.6
C26 C29 H29B 109.7
H29A C29 H29B 109.5
C26 C29 H29C 109.1
H29A C29 H29C 109.5
H29B C29 H29C 109.5
Si2 C21 H21A 109.4
Si2 C21 H21B 109.5
H21A C21 H21B 109.5
Si2 C21 H21C 109.5
H21A C21 H21C 109.5
H21B C21 H21C 109.5
Si4 C40 H40A 109.2
Si4 C40 H40B 109.6
H40A C40 H40B 109.5
Si4 C40 H40C 109.6
H40A C40 H40C 109.5
H40B C40 H40C 109.5
C12 C15 H15A 109.5
C12 C15 H15B 109.3
H15A C15 H15B 109.4
C12 C15 H15C 109.7
H15A C15 H15C 109.5
H15B C15 H15C 109.5
Si1 C18 H18A 109.5
Si1 C18 H18B 109.6
H18A C18 H18B 109.5
Si1 C18 H18C 109.3
H18A C18 H18C 109.5
H18B C18 H18C 109.5
C35 C34 C33 121.4(3)
C35 C34 H34 119.3
C33 C34 H34 119.4
C48 C47 C46 113.7(4)
C48 C47 H47A 109.3
C46 C47 H47A 109.1
C48 C47 H47B 108.5
C46 C47 H47B 108.3
H47A C47 H47B 107.8
C33 C36 H36A 109.5
C33 C36 H36B 109.5
H36A C36 H36B 109.5
C33 C36 H36C 109.4
H36A C36 H36C 109.5
H36B C36 H36C 109.5
C45 C44 C43 113.2(4)
C45 C44 H44A 108.8
C43 C44 H44A 108.8
C45 C44 H44B 109.0
C43 C44 H44B 109.2
H44A C44 H44B 107.8
C5 C8 H8A 109.6
C5 C8 H8B 109.3
H8A C8 H8B 109.5
C5 C8 H8C 109.5
H8A C8 H8C 109.5
H8B C8 H8C 109.5
C47 C46 C45 116.1(4)
C47 C46 H46A 107.7
C45 C46 H46A 108.4
C47 C46 H46B 108.4
C45 C46 H46B 108.5
H46A C46 H46B 107.4
C44 C43 H43A 109.7
C44 C43 H43B 109.4
H43A C43 H43B 109.4
C44 C43 H43C 109.4
H43A C43 H43C 109.5
H43B C43 H43C 109.5
C44 C45 C46 114.5(3)
C44 C45 H45A 108.7
C46 C45 H45A 108.5
C44 C45 H45B 108.5
C46 C45 H45B 108.8
H45A C45 H45B 107.6
C47 C48 H48A 109.0
C47 C48 H48B 109.6
H48A C48 H48B 109.5
C47 C48 H48C 109.8
H48A C48 H48C 109.5
H48B C48 H48C 109.5

loop_
_geom_bond_atom_site_label_1
_geom_bond_atom_site_label_2
_geom_bond_distance
Sn1 N2 2.192(2)
Sn1 N4 2.193(2)
Sn1 N1 2.369(2)
Sn1 N5 2.392(2)
Si2 N3 1.767(2)
Si2 C21 1.862(3)
Si2 C20 1.862(3)
Si2 C19 1.865(3)
Si3 N6 1.768(2)
Si3 C37 1.857(3)
Si3 C38 1.863(3)
Si3 C39 1.863(3)
Si1 N3 1.766(2)
Si1 C17 1.859(3)
Si1 C16 1.859(3)
Si1 C18 1.862(3)
Si4 N6 1.759(2)
Si4 C42 1.857(3)
Si4 C40 1.866(3)
Si4 C41 1.870(3)
N3 C1 1.411(3)
N6 C22 1.415(3)
N1 C1 1.327(3)
N1 C2 1.415(3)
N5 C22 1.327(3)
N5 C30 1.416(4)
N2 C1 1.333(4)
N2 C9 1.410(3)
C42 H42A 0.9601
C42 H42B 0.9600
C42 H42C 0.9600
C23 C28 1.387(4)
C23 C24 1.394(4)
C23 N4 1.411(3)
N4 C22 1.332(4)
C2 C3 1.391(4)
C2 C7 1.393(4)
C30 C31 1.392(4)
C30 C35 1.392(4)
C41 H41A 0.9599
C41 H41B 0.9600
C41 H41C 0.9600
C9 C14 1.391(4)
C9 C10 1.393(4)
C13 C14 1.386(4)
C13 C12 1.390(4)
C13 H13 0.9301
C26 C27 1.384(5)
C26 C25 1.384(5)
C26 C29 1.518(4)
C3 C4 1.380(4)
C3 H3 0.9299
C19 H19A 0.9600
C19 H19B 0.9600
C19 H19C 0.9600
C4 C5 1.387(4)
C4 H4 0.9300
C6 C7 1.383(4)
C6 C5 1.386(4)
C6 H6 0.9300
C11 C10 1.376(4)
C11 C12 1.388(5)
C11 H11 0.9301
C12 C15 1.511(4)
C33 C32 1.387(4)
C33 C34 1.389(4)
C33 C36 1.512(4)
C28 C27 1.391(4)
C28 H28 0.9301
C16 H16A 0.9599
C16 H16B 0.9601
C16 H16C 0.9599
C38 H38A 0.9601
C38 H38B 0.9599
C38 H38C 0.9600
C17 H17A 0.9599
C17 H17B 0.9599
C17 H17C 0.9600
C39 H39A 0.9601
C39 H39B 0.9600
C39 H39C 0.9600
C32 C31 1.391(4)
C32 H32 0.9300
C14 H14 0.9301
C20 H20A 0.9601
C20 H20B 0.9601
C20 H20C 0.9599
C7 H7 0.9300
C25 C24 1.389(4)
C25 H25 0.9301
C10 H10 0.9301
C37 H37A 0.9600
C37 H37B 0.9601
C37 H37C 0.9600
C35 C34 1.388(4)
C35 H35 0.9300
C5 C8 1.501(4)
C24 H24 0.9300
C27 H27 0.9301
C31 H31 0.9302
C29 H29A 0.9600
C29 H29B 0.9599
C29 H29C 0.9599
C21 H21A 0.9599
C21 H21B 0.9601
C21 H21C 0.9602
C40 H40A 0.9600
C40 H40B 0.9600
C40 H40C 0.9601
C15 H15A 0.9600
C15 H15B 0.9604
C15 H15C 0.9600
C18 H18A 0.9601
C18 H18B 0.9601
C18 H18C 0.9599
C34 H34 0.9299
C47 C48 1.496(6)
C47 C46 1.507(6)
C47 H47A 0.9698
C47 H47B 0.9701
C36 H36A 0.9599
C36 H36B 0.9599
C36 H36C 0.9600
C44 C45 1.494(6)
C44 C43 1.523(6)
C44 H44A 0.9702
C44 H44B 0.9701
C8 H8A 0.9600
C8 H8B 0.9599
C8 H8C 0.9599
C46 C45 1.522(6)
C46 H46A 0.9698
C46 H46B 0.9699
C43 H43A 0.9601
C43 H43B 0.9603
C43 H43C 0.9598
C45 H45A 0.9699
C45 H45B 0.9699
C48 H48A 0.9601
C48 H48B 0.9600
C48 H48C 0.9600
